data_4120037
loop_
_publ_author_name
'Alexander A. Dippold'
'Thomas M. Klap\"otke'

_publ_contact_author_address
;
Department Chemie
Ludwig-Maximilians Universit\"at
Butenandtstra\&se 5-13 (Haus D)
D-81377 M\"unchen
Bundesrepublik Deutschland
;
_publ_contact_author_email tmk@cup.uni-muenchen.de
_publ_contact_author_fax +49-89-2180-77491
_publ_contact_author_name 'Thomas M. Klapo\"tke'
_publ_contact_author_phone +49-89-2180-77492
_publ_section_title
;
 A Study of Dinitro-bis-1,2,4-triazole-1,1'-diol and Derivatives: Design
 of High-Performance Insensitive Energetic Materials by the Introduction
 of N-Oxides
;
_journal_name_full 'Journal of the American Chemical Society'
_journal_page_first 9931
_journal_page_last 9938
_journal_paper_doi 10.1021/ja404164j
_journal_volume 135
_journal_year 2013
_chemical_formula_moiety 'C4 N8 O6, 2(C H7 N4)'
_chemical_formula_sum 'C6 H14 N16 O6'
_chemical_formula_weight 406.280
_chemical_name_common (AG)2-DNBTO
_chemical_name_systematic 'di(diaminoguanidinium) 3,3-dinitro-5,5-bis-1,2,4-triazole-1,1-diolate'
_space_group_IT_number 15
_symmetry_cell_setting monoclinic
_symmetry_space_group_name_Hall '-C 2yc'
_symmetry_space_group_name_H-M 'C 1 2/c 1'
_atom_sites_solution_hydrogens geom
_atom_sites_solution_primary direct
_atom_sites_solution_secondary difmap
_audit_author_name 'Alexander Dippold'
_audit_creation_date
;
'Sat Nov 12 10:53:12 2011'
;
_audit_creation_method SHELXL-97
_cell_angle_alpha 90.00
_cell_angle_beta 100.140(15)
_cell_angle_gamma 90.00
_cell_formula_units_Z 4
_cell_length_a 22.093(5)
_cell_length_b 3.6024(7)
_cell_length_c 19.531(3)
_cell_measurement_reflns_used 777
_cell_measurement_temperature 173(2)
_cell_measurement_theta_max 33.5162
_cell_measurement_theta_min 4.2314
_cell_volume 1530.2(5)
_computing_cell_refinement
;
CrysAlisPro, Agilent Technologies,
Version 1.171.35.11 (release 16-05-2011 CrysAlis171 .NET)
(compiled May 16 2011,17:55:39)
;
_computing_data_collection
;
CrysAlisPro, Agilent Technologies,
Version 1.171.35.11 (release 16-05-2011 CrysAlis171 .NET)
(compiled May 16 2011,17:55:39)
;
_computing_data_reduction
;
CrysAlisPro, Agilent Technologies,
Version 1.171.35.11 (release 16-05-2011 CrysAlis171 .NET)
(compiled May 16 2011,17:55:39)
;
_computing_molecular_graphics
;
'ORTEP (M. N. Burnett, C. K. Johnson, ORTEP-III: Oak Ridge Thermal Ellipsoid
;
_computing_publication_material 'PLATON (A. L. Spek, Acta Crystallogr, Sect. A, 1990, 46, C34, 1995 version).'
_computing_structure_refinement 'SHELXL-97 (Sheldrick, 1997)'
_computing_structure_solution SIR-97
_diffrn_ambient_temperature 173(2)
_diffrn_detector_area_resol_mean 15.9809
_diffrn_measured_fraction_theta_full 0.996
_diffrn_measured_fraction_theta_max 0.996
_diffrn_measurement_details
;
  1 omega   -1.00  103.00   1.0000   60.0000
omega____ theta____ kappa____ phi______ frames
    -       32.0000   79.0000    0.0000 104

  2 omega   -1.00  103.00   1.0000   60.0000
omega____ theta____ kappa____ phi______ frames
    -       32.0000   79.0000  120.0000 104

  3 omega  -65.00   39.00   1.0000   60.0000
omega____ theta____ kappa____ phi______ frames
    -      -32.0000   80.0000  250.0000 104

;
_diffrn_measurement_device 'CCD camera on \k-goniostat'
_diffrn_measurement_device_type KappaCCD
_diffrn_measurement_method omega-scan
_diffrn_orient_matrix_UB_11 0.0027550000
_diffrn_orient_matrix_UB_12 0.1944278000
_diffrn_orient_matrix_UB_13 -0.0044170000
_diffrn_orient_matrix_UB_21 0.0264957000
_diffrn_orient_matrix_UB_22 -0.0291856000
_diffrn_orient_matrix_UB_23 -0.0151173000
_diffrn_orient_matrix_UB_31 -0.0187683000
_diffrn_orient_matrix_UB_32 -0.0124916000
_diffrn_orient_matrix_UB_33 -0.0333744000
_diffrn_radiation_collimation 0.5
_diffrn_radiation_monochromator graphite
_diffrn_radiation_source 'fine-focus sealed tube'
_diffrn_radiation_type 'Mo K\a'
_diffrn_radiation_wavelength 0.71073
_diffrn_reflns_av_R_equivalents 0.0635
_diffrn_reflns_av_sigmaI/netI 0.0797
_diffrn_reflns_limit_h_max 24
_diffrn_reflns_limit_h_min -27
_diffrn_reflns_limit_k_max 4
_diffrn_reflns_limit_k_min -4
_diffrn_reflns_limit_l_max 24
_diffrn_reflns_limit_l_min -20
_diffrn_reflns_number 3850
_diffrn_reflns_theta_full 26.49
_diffrn_reflns_theta_max 26.49
_diffrn_reflns_theta_min 4.24
_diffrn_source_current 40
_diffrn_source_type 'Spellman generator'
_diffrn_source_voltage 50
_exptl_absorpt_coefficient_mu 0.153
_exptl_absorpt_correction_T_max 1.00000
_exptl_absorpt_correction_T_min 0.40664
_exptl_absorpt_correction_type multi-scan
_exptl_absorpt_process_details
;
CrysAlisPro, Agilent Technologies,
Version 1.171.35.11 (release 16-05-2011 CrysAlis171 .NET)
(compiled May 16 2011,17:55:39)
empirical absorption correction using spherical harmonics,
 implemented in SCALE3 ABSPACK scaling algorithm.
;
_exptl_crystal_colour orange
_exptl_crystal_density_diffrn 1.7636(6)
_exptl_crystal_description plate
_exptl_crystal_F_000 840
_exptl_crystal_size_max 0.40
_exptl_crystal_size_mid 0.10
_exptl_crystal_size_min 0.08
_refine_diff_density_max 0.213
_refine_diff_density_min -0.250
_refine_diff_density_rms 0.060
_refine_ls_extinction_method none
_refine_ls_goodness_of_fit_ref 0.962
_refine_ls_hydrogen_treatment mixed
_refine_ls_matrix_type full
_refine_ls_number_parameters 155
_refine_ls_number_reflns 1585
_refine_ls_number_restraints 0
_refine_ls_restrained_S_all 0.962
_refine_ls_R_factor_all 0.0772
_refine_ls_R_factor_gt 0.0476
_refine_ls_shift/su_max 0.000
_refine_ls_shift/su_mean 0.000
_refine_ls_structure_factor_coef Fsqd
_refine_ls_weighting_details 'calc w=1/[\s^2^(Fo^2^)+(0.0315P)^2^+0.0000P] where P=(Fo^2^+2Fc^2^)/3'
_refine_ls_weighting_scheme calc
_refine_ls_wR_factor_gt 0.0951
_refine_ls_wR_factor_ref 0.1091
_reflns_number_gt 1054
_reflns_number_total 1585
_reflns_threshold_expression >2\s(I)
_cod_data_source_file ja404164j_si_006.cif
_cod_data_source_block manuscript
_cod_database_code 4120037

loop_
_symmetry_equiv_pos_as_xyz
'x, y, z'
'-x, y, -z+1/2'
'x+1/2, y+1/2, z'
'-x+1/2, y+1/2, -z+1/2'
'-x, -y, -z'
'x, -y, z-1/2'
'-x+1/2, -y+1/2, -z'
'x+1/2, -y+1/2, z-1/2'

loop_
_atom_site_label
_atom_site_type_symbol
_atom_site_fract_x
_atom_site_fract_y
_atom_site_fract_z
_atom_site_U_iso_or_equiv
_atom_site_adp_type
_atom_site_occupancy
_atom_site_symmetry_multiplicity
_atom_site_calc_flag
H6A H 0.5976(15) 0.590(9) 0.2660(19) 0.064(11) Uiso 1 1 d
H6B H 0.5602(14) 0.625(7) 0.1904(15) 0.042(9) Uiso 1 1 d
H5B H 0.6945(12) 0.297(8) 0.2764(16) 0.039(9) Uiso 1 1 d
H5A H 0.7160(15) 0.143(8) 0.2128(16) 0.051(10) Uiso 1 1 d
H7 H 0.6550(13) 0.221(8) 0.1052(15) 0.042(9) Uiso 1 1 d
H8B H 0.5557(14) 0.326(8) 0.0619(16) 0.045(9) Uiso 1 1 d
H8A H 0.5903(14) 0.626(8) 0.0527(17) 0.041(11) Uiso 1 1 d
O3 O 0.24129(7) 0.4337(5) 0.11901(9) 0.0280(5) Uani 1 1 d
N2 N 0.34017(8) 0.6415(5) 0.12619(10) 0.0225(5) Uani 1 1 d
N1 N 0.28275(8) 0.6020(5) 0.09052(10) 0.0209(5) Uani 1 1 d
O2 O 0.45441(8) 1.0781(5) 0.05261(9) 0.0330(5) Uani 1 1 d
O1 O 0.45826(8) 0.8399(5) 0.15585(9) 0.0351(5) Uani 1 1 d
N6 N 0.59178(10) 0.5490(6) 0.21881(13) 0.0284(5) Uani 1 1 d
C3 C 0.63629(11) 0.3935(7) 0.19125(13) 0.0233(6) Uani 1 1 d
N5 N 0.68760(10) 0.2706(7) 0.23106(13) 0.0286(5) Uani 1 1 d
N7 N 0.63009(10) 0.3528(6) 0.12327(11) 0.0254(5) Uani 1 1 d
N3 N 0.33289(8) 0.8888(5) 0.01740(10) 0.0220(5) Uani 1 1 d
N4 N 0.43082(9) 0.9170(6) 0.09728(11) 0.0252(5) Uani 1 1 d
C1 C 0.27816(10) 0.7494(6) 0.02554(12) 0.0207(6) Uani 1 1 d
N8 N 0.57826(11) 0.5105(8) 0.08077(13) 0.0321(6) Uani 1 1 d
C2 C 0.36701(10) 0.8143(6) 0.07895(12) 0.0219(6) Uani 1 1 d

loop_
_atom_site_aniso_label
_atom_site_aniso_U_11
_atom_site_aniso_U_22
_atom_site_aniso_U_33
_atom_site_aniso_U_23
_atom_site_aniso_U_13
_atom_site_aniso_U_12
O3 0.0264(9) 0.0334(10) 0.0256(10) 0.0049(9) 0.0087(7) -0.0011(7)
N2 0.0251(11) 0.0256(12) 0.0164(11) 0.0008(9) 0.0023(8) 0.0020(8)
N1 0.0243(10) 0.0231(11) 0.0153(11) -0.0003(9) 0.0032(8) 0.0024(8)
O2 0.0314(10) 0.0441(12) 0.0239(11) 0.0096(10) 0.0058(8) -0.0046(8)
O1 0.0278(10) 0.0551(13) 0.0200(10) 0.0049(10) -0.0020(8) 0.0009(8)
N6 0.0286(12) 0.0401(14) 0.0165(13) -0.0058(12) 0.0040(10) 0.0035(10)
C3 0.0266(13) 0.0212(13) 0.0217(14) -0.0022(11) 0.0037(10) -0.0065(9)
N5 0.0292(12) 0.0366(14) 0.0188(13) -0.0027(12) 0.0010(10) 0.0026(9)
N7 0.0283(11) 0.0309(13) 0.0168(12) -0.0044(11) 0.0034(9) 0.0021(9)
N3 0.0244(10) 0.0235(11) 0.0179(11) -0.0013(9) 0.0033(9) -0.0001(8)
N4 0.0253(11) 0.0302(12) 0.0185(12) -0.0007(10) -0.0004(9) 0.0015(8)
C1 0.0268(13) 0.0196(13) 0.0159(13) -0.0006(11) 0.0045(10) 0.0016(9)
N8 0.0311(13) 0.0417(17) 0.0212(14) -0.0023(13) -0.0016(10) 0.0042(11)
C2 0.0232(12) 0.0244(13) 0.0178(13) -0.0038(12) 0.0029(10) 0.0018(9)

loop_
_atom_type_symbol
_atom_type_description
_atom_type_scat_dispersion_real
_atom_type_scat_dispersion_imag
_atom_type_scat_source
C C 0.0033 0.0016 'International Tables Vol C Tables 4.2.6.8 and 6.1.1.4'
H H 0.0000 0.0000 'International Tables Vol C Tables 4.2.6.8 and 6.1.1.4'
N N 0.0061 0.0033 'International Tables Vol C Tables 4.2.6.8 and 6.1.1.4'
O O 0.0106 0.0060 'International Tables Vol C Tables 4.2.6.8 and 6.1.1.4'

loop_
_geom_angle_atom_site_label_1
_geom_angle_atom_site_label_2
_geom_angle_atom_site_label_3
_geom_angle
_geom_angle_site_symmetry_3
C2 N2 N1 100.65(18) .
O3 N1 N2 119.94(18) .
O3 N1 C1 129.54(19) .
N2 N1 C1 110.51(18) .
C3 N6 H6A 119(2) .
C3 N6 H6B 116.6(19) .
H6A N6 H6B 124(3) .
N7 C3 N6 120.2(2) .
N7 C3 N5 118.5(2) .
N6 C3 N5 121.3(2) .
C3 N5 H5B 122.1(19) .
C3 N5 H5A 121.3(19) .
H5B N5 H5A 116(3) .
C3 N7 N8 118.5(2) .
C3 N7 H7 121(2) .
N8 N7 H7 120(2) .
C2 N3 C1 101.3(2) .
O1 N4 O2 124.3(2) .
O1 N4 C2 118.3(2) .
O2 N4 C2 117.43(19) .
N3 C1 N1 109.55(19) .
N3 C1 C1 126.7(3) 7_565
N1 C1 C1 123.7(3) 7_565
N7 N8 H8B 106.5(19) .
N7 N8 H8A 107(2) .
H8B N8 H8A 111(3) .
N3 C2 N2 118.0(2) .
N3 C2 N4 123.2(2) .
N2 C2 N4 118.8(2) .

loop_
_geom_bond_atom_site_label_1
_geom_bond_atom_site_label_2
_geom_bond_distance
_geom_bond_site_symmetry_2
O3 N1 1.302(2) .
N2 C2 1.335(3) .
N2 N1 1.343(2) .
N1 C1 1.363(3) .
O2 N4 1.237(3) .
O1 N4 1.229(2) .
N6 C3 1.326(3) .
N6 H6A 0.92(3) .
N6 H6B 0.86(3) .
C3 N7 1.319(3) .
C3 N5 1.332(3) .
N5 H5B 0.88(3) .
N5 H5A 0.90(3) .
N7 N8 1.410(3) .
N7 H7 0.85(3) .
N3 C2 1.329(3) .
N3 C1 1.344(3) .
N4 C2 1.440(3) .
C1 C1 1.451(4) 7_565
N8 H8B 0.87(3) .
N8 H8A 0.77(3) .

loop_
_geom_torsion_atom_site_label_1
_geom_torsion_atom_site_label_2
_geom_torsion_atom_site_label_3
_geom_torsion_atom_site_label_4
_geom_torsion
_geom_torsion_site_symmetry_4
C2 N2 N1 O3 178.6(2) .
C2 N2 N1 C1 -0.1(2) .
N6 C3 N7 N8 6.2(4) .
N5 C3 N7 N8 -174.7(2) .
C2 N3 C1 N1 0.0(2) .
C2 N3 C1 C1 179.9(3) 7_565
O3 N1 C1 N3 -178.4(2) .
N2 N1 C1 N3 0.1(3) .
O3 N1 C1 C1 1.6(4) 7_565
N2 N1 C1 C1 -179.9(3) 7_565
C1 N3 C2 N2 -0.1(3) .
C1 N3 C2 N4 -178.9(2) .
N1 N2 C2 N3 0.1(3) .
N1 N2 C2 N4 178.95(18) .
O1 N4 C2 N3 179.1(2) .
O2 N4 C2 N3 -0.9(3) .
O1 N4 C2 N2 0.3(3) .
O2 N4 C2 N2 -179.7(2) .
